data_7102601
loop_
_publ_author_name
'Fu, Yuan-Te'
'Lynch, Vincent M'
'Lagow, Richard J'

_publ_section_title
;
 Hexakis(isopropylthio)-1,5-hexadien-3-yne and its fluorescent Ag(I)
 coordination polymers: assembly of helicates with thioether sites.
;
_journal_issue 9
_journal_name_full 'Chemical communications (Cambridge, England)'
_journal_page_first 1068
_journal_page_last 1069
_journal_paper_doi 10.1039/b314292b
_journal_year 2004
_chemical_formula_sum 'C26 H42 Ag2 F6 O6 S8'
_chemical_formula_weight 1036.82
_chemical_name_systematic
;
?
;
_space_group_IT_number 2
_symmetry_cell_setting triclinic
_symmetry_space_group_name_Hall '-P 1'
_symmetry_space_group_name_H-M 'P -1'
_atom_sites_solution_hydrogens geom
_atom_sites_solution_primary direct
_atom_sites_solution_secondary difmap
_audit_creation_method SHELXL-97
_cell_angle_alpha 87.501(1)
_cell_angle_beta 77.200(1)
_cell_angle_gamma 82.947(1)
_cell_formula_units_Z 2
_cell_length_a 12.5105(2)
_cell_length_b 12.7713(2)
_cell_length_c 12.9300(2)
_cell_measurement_temperature 153(2)
_cell_volume 1999.03(5)
_computing_structure_refinement 'SHELXL-97 (Sheldrick, 1997)'
_computing_structure_solution 'SHELXS-97 (Sheldrick, 1990)'
_diffrn_ambient_temperature 153(2)
_diffrn_measured_fraction_theta_full 0.984
_diffrn_measured_fraction_theta_max 0.984
_diffrn_measurement_device_type 'Nonius Kappa CCD'
_diffrn_measurement_method \w-scans
_diffrn_radiation_monochromator graphite
_diffrn_radiation_source 'fine-focus sealed tube'
_diffrn_radiation_type MoK\a
_diffrn_radiation_wavelength 0.71073
_diffrn_reflns_av_R_equivalents 0.0277
_diffrn_reflns_av_sigmaI/netI 0.0747
_diffrn_reflns_limit_h_max 16
_diffrn_reflns_limit_h_min -16
_diffrn_reflns_limit_k_max 10
_diffrn_reflns_limit_k_min -16
_diffrn_reflns_limit_l_max 16
_diffrn_reflns_limit_l_min -16
_diffrn_reflns_number 13090
_diffrn_reflns_theta_full 27.50
_diffrn_reflns_theta_max 27.50
_diffrn_reflns_theta_min 2.94
_exptl_absorpt_coefficient_mu 1.461
_exptl_absorpt_correction_type none
_exptl_crystal_colour yellow
_exptl_crystal_density_diffrn 1.723
_exptl_crystal_density_method 'not measured'
_exptl_crystal_description needles
_exptl_crystal_F_000 1044
_exptl_crystal_size_max 0.28
_exptl_crystal_size_mid 0.06
_exptl_crystal_size_min 0.06
_refine_diff_density_max 1.373
_refine_diff_density_min -0.874
_refine_diff_density_rms 0.131
_refine_ls_extinction_method none
_refine_ls_goodness_of_fit_ref 1.013
_refine_ls_hydrogen_treatment mixed
_refine_ls_matrix_type full
_refine_ls_number_parameters 433
_refine_ls_number_reflns 9048
_refine_ls_number_restraints 0
_refine_ls_restrained_S_all 1.013
_refine_ls_R_factor_all 0.0795
_refine_ls_R_factor_gt 0.0457
_refine_ls_shift/su_max 0.001
_refine_ls_shift/su_mean 0.000
_refine_ls_structure_factor_coef Fsqd
_refine_ls_weighting_details 'calc w=1/[\s^2^(Fo^2^)+(0.0575P)^2^+2.3368P] where P=(Fo^2^+2Fc^2^)/3'
_refine_ls_weighting_scheme calc
_refine_ls_wR_factor_gt 0.1105
_refine_ls_wR_factor_ref 0.1248
_reflns_number_gt 6381
_reflns_number_total 9048
_reflns_threshold_expression >2sigma(I)
_cod_data_source_file b314292b.txt
_cod_data_source_block agiso
_cod_depositor_comments
;
The following automatic conversions were performed:
'_symmetry_cell_setting' value 'Triclinic' changed to 'triclinic'
according to '/home/saulius/struct/CIF-dictionaries/cif_core.dic'
dictionary named 'cif_core.dic' version 2.4.1 from 2010-06-29.

Automatic conversion script
Id: cif_fix_enum 1527 2010-12-29 10:47:43Z saulius 
;
_cod_original_sg_symbol_H-M P-1
_cod_database_code 7102601

loop_
_symmetry_equiv_pos_as_xyz
'x, y, z'
'-x, -y, -z'

loop_
_atom_site_label
_atom_site_type_symbol
_atom_site_fract_x
_atom_site_fract_y
_atom_site_fract_z
_atom_site_U_iso_or_equiv
_atom_site_adp_type
_atom_site_occupancy
_atom_site_symmetry_multiplicity
_atom_site_calc_flag
_atom_site_refinement_flags
Ag1 Ag 0.39285(3) 0.18676(3) 0.79951(3) 0.02606(11) Uani 1 1 d .
Ag2 Ag 0.18322(3) -0.08452(3) 0.80338(3) 0.03123(12) Uani 1 1 d .
S1B S 0.42913(10) 0.28161(9) 0.95466(9) 0.0256(3) Uani 1 1 d .
S2B S 0.53855(9) 0.29888(8) 0.69684(8) 0.0192(2) Uani 1 1 d .
S3B S 0.59640(10) 0.51481(9) 0.73630(9) 0.0249(3) Uani 1 1 d .
C1B C 0.5012(4) 0.4697(3) 0.9653(3) 0.0224(10) Uani 1 1 d .
C2B C 0.4940(4) 0.3919(3) 0.8925(3) 0.0204(9) Uani 1 1 d .
C3B C 0.5376(3) 0.3992(3) 0.7871(3) 0.0190(9) Uani 1 1 d .
C4B C 0.2959(4) 0.3454(5) 1.0283(4) 0.0430(15) Uani 1 1 d .
H4B H 0.3090 0.3951 1.0764 0.052 Uiso 1 1 d R
C5B C 0.2278(5) 0.4035(5) 0.9549(5) 0.0524(17) Uani 1 1 d .
H5BA H 0.1591 0.4369 0.9951 0.079 Uiso 1 1 d R
H5BB H 0.2684 0.4559 0.9137 0.079 Uiso 1 1 d R
H5BC H 0.2136 0.3528 0.9085 0.079 Uiso 1 1 d R
C6B C 0.2405(6) 0.2565(6) 1.0919(5) 0.066(2) Uani 1 1 d .
H6BA H 0.1704 0.2843 1.1343 0.098 Uiso 1 1 d R
H6BB H 0.2294 0.2065 1.0431 0.098 Uiso 1 1 d R
H6BC H 0.2859 0.2222 1.1371 0.098 Uiso 1 1 d R
C7B C 0.4817(4) 0.3708(4) 0.5909(3) 0.0247(10) Uani 1 1 d .
H7B H 0.5339 0.4163 0.5540 0.030 Uiso 1 1 d R
C8B C 0.4742(4) 0.2859(4) 0.5145(4) 0.0332(12) Uani 1 1 d .
H8BA H 0.4460 0.3181 0.4559 0.050 Uiso 1 1 d R
H8BB H 0.5451 0.2469 0.4883 0.050 Uiso 1 1 d R
H8BC H 0.4242 0.2389 0.5523 0.050 Uiso 1 1 d R
C9B C 0.3719(4) 0.4369(4) 0.6329(4) 0.0353(12) Uani 1 1 d .
H9BA H 0.3454 0.4736 0.5755 0.053 Uiso 1 1 d R
H9BB H 0.3194 0.3910 0.6683 0.053 Uiso 1 1 d R
H9BC H 0.3816 0.4871 0.6822 0.053 Uiso 1 1 d R
C10B C 0.7333(4) 0.4655(4) 0.6605(4) 0.0249(10) Uani 1 1 d .
H10B H 0.7267 0.4219 0.6041 0.030 Uiso 1 1 d R
C11B C 0.8004(5) 0.4019(5) 0.7299(5) 0.0458(15) Uani 1 1 d .
H11A H 0.8720 0.3760 0.6891 0.069 Uiso 1 1 d R
H11B H 0.8085 0.4471 0.7845 0.069 Uiso 1 1 d R
H11C H 0.7627 0.3434 0.7617 0.069 Uiso 1 1 d R
C12B C 0.7858(4) 0.5620(4) 0.6123(4) 0.0397(13) Uani 1 1 d .
H12A H 0.8586 0.5429 0.5702 0.060 Uiso 1 1 d R
H12B H 0.7407 0.6003 0.5689 0.060 Uiso 1 1 d R
H12C H 0.7901 0.6056 0.6696 0.060 Uiso 1 1 d R
S1A S 0.36112(9) -0.00619(8) 0.82476(8) 0.0189(2) Uani 1 1 d .
S2A S 0.14936(9) -0.09218(10) 1.00290(9) 0.0249(3) Uani 1 1 d .
S3A S 0.29837(9) -0.10580(10) 1.16057(9) 0.0244(3) Uani 1 1 d .
C1A C 0.4576(3) -0.0108(3) 0.9911(3) 0.0191(9) Uani 1 1 d .
C2A C 0.3602(4) -0.0341(3) 0.9617(3) 0.0196(9) Uani 1 1 d .
C3A C 0.2761(4) -0.0723(3) 1.0335(3) 0.0217(10) Uani 1 1 d .
C4A C 0.4922(4) -0.0803(4) 0.7561(3) 0.0250(10) Uani 1 1 d .
H4A H 0.5517 -0.0610 0.7844 0.030 Uiso 1 1 d R
C5A C 0.5103(4) -0.0447(4) 0.6403(4) 0.0354(12) Uani 1 1 d .
H5AA H 0.5781 -0.0801 0.6004 0.053 Uiso 1 1 d R
H5AB H 0.4496 -0.0633 0.6135 0.053 Uiso 1 1 d R
H5AC H 0.5123 0.0303 0.6337 0.053 Uiso 1 1 d R
C6A C 0.4880(4) -0.1970(4) 0.7737(4) 0.0352(12) Uani 1 1 d .
H6AA H 0.5563 -0.2362 0.7394 0.053 Uiso 1 1 d R
H6AB H 0.4730 -0.2137 0.8483 0.053 Uiso 1 1 d R
H6AC H 0.4292 -0.2154 0.7439 0.053 Uiso 1 1 d R
C7A C 0.1372(4) -0.2328(4) 1.0400(4) 0.0309(11) Uani 1 1 d .
H7A H 0.1243 -0.2400 1.1159 0.037 Uiso 1 1 d R
C8A C 0.0344(5) -0.2571(5) 1.0053(5) 0.0504(16) Uani 1 1 d .
H8AA H 0.0219 -0.3290 1.0235 0.076 Uiso 1 1 d R
H8AB H -0.0290 -0.2107 1.0390 0.076 Uiso 1 1 d R
H8AC H 0.0465 -0.2471 0.9298 0.076 Uiso 1 1 d R
C9A C 0.2406(5) -0.3036(4) 0.9921(4) 0.0395(13) Uani 1 1 d .
H9AA H 0.2320 -0.3755 1.0137 0.059 Uiso 1 1 d R
H9AB H 0.2522 -0.2974 0.9162 0.059 Uiso 1 1 d R
H9AC H 0.3030 -0.2826 1.0143 0.059 Uiso 1 1 d R
C10A C 0.1672(4) -0.0691(4) 1.2553(4) 0.0287(11) Uani 1 1 d .
H10A H 0.1116 -0.1084 1.2406 0.034 Uiso 1 1 d R
C11A C 0.1290(5) 0.0470(4) 1.2521(4) 0.0447(14) Uani 1 1 d .
H11D H 0.0605 0.0622 1.3027 0.067 Uiso 1 1 d R
H11E H 0.1833 0.0866 1.2687 0.067 Uiso 1 1 d R
H11F H 0.1184 0.0665 1.1822 0.067 Uiso 1 1 d R
C12A C 0.1911(4) -0.1045(4) 1.3629(4) 0.0385(13) Uani 1 1 d .
H12D H 0.1264 -0.0881 1.4179 0.058 Uiso 1 1 d R
H12E H 0.2127 -0.1794 1.3624 0.058 Uiso 1 1 d R
H12F H 0.2500 -0.0688 1.3757 0.058 Uiso 1 1 d R
S1C S 0.13113(10) 0.18510(10) 0.71495(11) 0.0333(3) Uani 1 1 d .
O1C O 0.0997(3) 0.0942(3) 0.7791(3) 0.0411(9) Uani 1 1 d .
O2C O 0.0417(3) 0.2649(3) 0.7100(3) 0.0512(11) Uani 1 1 d .
O3C O 0.2305(3) 0.2223(3) 0.7297(3) 0.0481(10) Uani 1 1 d .
F1C F 0.0894(3) 0.0900(3) 0.5553(3) 0.0700(11) Uani 1 1 d .
F2C F 0.2580(3) 0.0564(3) 0.5768(3) 0.0621(10) Uani 1 1 d .
F3C F 0.2018(3) 0.2063(3) 0.5091(3) 0.0634(10) Uani 1 1 d .
C1C C 0.1713(5) 0.1319(5) 0.5832(5) 0.0474(15) Uani 1 1 d .
S1D S 0.19548(11) -0.27463(11) 0.64631(10) 0.0337(3) Uani 1 1 d .
O1D O 0.2380(5) -0.3224(4) 0.7311(4) 0.0768(16) Uani 1 1 d .
O2D O 0.2628(3) -0.2963(3) 0.5437(3) 0.0557(11) Uani 1 1 d .
O3D O 0.1527(3) -0.1648(3) 0.6647(3) 0.0472(10) Uani 1 1 d .
F1D F 0.0010(5) -0.3196(5) 0.7320(5) 0.163(3) Uani 1 1 d .
F2D F 0.0970(4) -0.4374(3) 0.6271(4) 0.1072(18) Uani 1 1 d .
F3D F 0.0273(4) -0.2942(5) 0.5661(6) 0.127(2) Uani 1 1 d .
C1D C 0.0735(6) -0.3343(7) 0.6429(7) 0.078(3) Uani 1 1 d .

loop_
_atom_site_aniso_label
_atom_site_aniso_U_11
_atom_site_aniso_U_22
_atom_site_aniso_U_33
_atom_site_aniso_U_23
_atom_site_aniso_U_13
_atom_site_aniso_U_12
Ag1 0.0330(2) 0.02226(19) 0.0254(2) -0.00217(15) -0.00634(15) -0.01236(16)
Ag2 0.0354(2) 0.0341(2) 0.0305(2) 0.00152(16) -0.01688(17) -0.01164(18)
S1B 0.0345(7) 0.0269(6) 0.0175(5) -0.0018(5) -0.0037(5) -0.0144(5)
S2B 0.0233(6) 0.0183(5) 0.0171(5) -0.0032(4) -0.0042(4) -0.0057(5)
S3B 0.0268(6) 0.0186(6) 0.0293(6) -0.0021(5) -0.0033(5) -0.0079(5)
C1B 0.019(2) 0.026(2) 0.022(2) -0.0008(18) -0.0028(19) -0.006(2)
C2B 0.021(2) 0.021(2) 0.021(2) -0.0048(18) -0.0070(18) -0.0064(19)
C3B 0.015(2) 0.022(2) 0.022(2) -0.0054(18) -0.0045(17) -0.0053(18)
C4B 0.040(3) 0.053(4) 0.034(3) -0.025(3) 0.012(2) -0.027(3)
C5B 0.031(3) 0.045(4) 0.077(5) -0.023(3) 0.002(3) -0.010(3)
C6B 0.058(4) 0.087(5) 0.049(4) -0.010(4) 0.017(3) -0.050(4)
C7B 0.028(3) 0.030(3) 0.019(2) 0.006(2) -0.0080(19) -0.008(2)
C8B 0.033(3) 0.045(3) 0.026(3) -0.005(2) -0.012(2) -0.010(2)
C9B 0.038(3) 0.035(3) 0.036(3) 0.009(2) -0.017(2) -0.004(2)
C10B 0.019(2) 0.030(3) 0.026(2) -0.003(2) -0.0017(19) -0.008(2)
C11B 0.032(3) 0.049(4) 0.059(4) 0.011(3) -0.016(3) -0.006(3)
C12B 0.038(3) 0.046(3) 0.039(3) 0.001(3) -0.008(2) -0.022(3)
S1A 0.0206(6) 0.0187(5) 0.0191(5) -0.0009(4) -0.0059(4) -0.0061(5)
S2A 0.0178(6) 0.0337(6) 0.0264(6) 0.0028(5) -0.0084(5) -0.0099(5)
S3A 0.0196(6) 0.0352(7) 0.0193(6) 0.0023(5) -0.0049(4) -0.0062(5)
C1A 0.019(2) 0.018(2) 0.021(2) -0.0014(18) -0.0046(18) -0.0058(19)
C2A 0.021(2) 0.018(2) 0.021(2) -0.0032(18) -0.0062(18) -0.0058(19)
C3A 0.020(2) 0.021(2) 0.025(2) -0.0006(19) -0.0057(19) -0.0041(19)
C4A 0.023(2) 0.029(3) 0.023(2) -0.008(2) -0.0054(19) -0.003(2)
C5A 0.041(3) 0.031(3) 0.028(3) 0.000(2) 0.004(2) -0.004(2)
C6A 0.040(3) 0.033(3) 0.031(3) -0.008(2) -0.007(2) 0.003(2)
C7A 0.038(3) 0.034(3) 0.025(3) 0.004(2) -0.009(2) -0.021(2)
C8A 0.050(4) 0.066(4) 0.044(3) 0.005(3) -0.014(3) -0.038(3)
C9A 0.055(4) 0.032(3) 0.034(3) -0.001(2) -0.012(3) -0.010(3)
C10A 0.023(3) 0.035(3) 0.027(3) 0.000(2) 0.000(2) -0.008(2)
C11A 0.046(4) 0.042(3) 0.040(3) -0.001(3) 0.001(3) 0.002(3)
C12A 0.039(3) 0.047(3) 0.026(3) 0.000(2) -0.001(2) -0.002(3)
S1C 0.0271(7) 0.0308(7) 0.0446(8) 0.0048(6) -0.0126(6) -0.0065(6)
O1C 0.035(2) 0.033(2) 0.051(2) 0.0108(17) -0.0016(17) -0.0049(17)
O2C 0.043(2) 0.041(2) 0.070(3) 0.003(2) -0.021(2) 0.0094(19)
O3C 0.034(2) 0.054(2) 0.066(3) 0.006(2) -0.026(2) -0.0171(19)
F1C 0.054(2) 0.100(3) 0.063(2) -0.026(2) -0.0113(19) -0.034(2)
F2C 0.048(2) 0.061(2) 0.062(2) -0.0019(18) 0.0104(18) 0.0132(19)
F3C 0.065(2) 0.077(3) 0.048(2) 0.0228(19) -0.0071(18) -0.023(2)
C1C 0.044(4) 0.053(4) 0.047(4) 0.007(3) -0.005(3) -0.021(3)
S1D 0.0313(7) 0.0399(7) 0.0315(7) -0.0092(6) -0.0091(5) -0.0033(6)
O1D 0.120(4) 0.056(3) 0.059(3) -0.013(2) -0.047(3) 0.028(3)
O2D 0.048(3) 0.074(3) 0.044(2) -0.020(2) 0.0027(19) -0.018(2)
O3D 0.057(3) 0.039(2) 0.055(3) -0.0142(19) -0.032(2) 0.0003(19)
F1D 0.098(4) 0.178(6) 0.184(6) -0.111(5) 0.094(4) -0.088(4)
F2D 0.120(4) 0.071(3) 0.122(4) -0.044(3) 0.025(3) -0.057(3)
F3D 0.075(3) 0.130(5) 0.205(7) -0.067(4) -0.086(4) -0.006(3)
C1D 0.047(4) 0.083(6) 0.096(6) -0.058(5) 0.022(4) -0.026(4)

loop_
_atom_type_symbol
_atom_type_description
_atom_type_scat_dispersion_real
_atom_type_scat_dispersion_imag
_atom_type_scat_source
C C 0.0033 0.0016 'International Tables Vol C Tables 4.2.6.8 and 6.1.1.4'
H H 0.0000 0.0000 'International Tables Vol C Tables 4.2.6.8 and 6.1.1.4'
O O 0.0106 0.0060 'International Tables Vol C Tables 4.2.6.8 and 6.1.1.4'
F F 0.0171 0.0103 'International Tables Vol C Tables 4.2.6.8 and 6.1.1.4'
S S 0.1246 0.1234 'International Tables Vol C Tables 4.2.6.8 and 6.1.1.4'
Ag Ag -0.8971 1.1015 'International Tables Vol C Tables 4.2.6.8 and 6.1.1.4'

loop_
_geom_angle_atom_site_label_1
_geom_angle_atom_site_label_2
_geom_angle_atom_site_label_3
_geom_angle
_geom_angle_site_symmetry_1
O3C Ag1 S1B 124.82(11) .
O3C Ag1 S1A 89.81(10) .
S1B Ag1 S1A 118.21(4) .
O3C Ag1 S2B 108.72(10) .
S1B Ag1 S2B 81.31(4) .
S1A Ag1 S2B 138.93(4) .
O3D Ag2 O1C 101.48(13) .
O3D Ag2 S2A 142.60(11) .
O1C Ag2 S2A 99.46(9) .
O3D Ag2 S1A 129.21(11) .
O1C Ag2 S1A 88.54(9) .
S2A Ag2 S1A 81.72(4) .
C2B S1B C4B 102.0(2) .
C2B S1B Ag1 103.05(14) .
C4B S1B Ag1 107.63(18) .
C3B S2B C7B 103.1(2) .
C3B S2B Ag1 103.07(14) .
C7B S2B Ag1 107.74(15) .
C3B S3B C10B 103.8(2) .
C1B C1B C2B 172.9(6) 2_667
C3B C2B C1B 122.8(4) .
C3B C2B S1B 123.8(3) .
C1B C2B S1B 113.4(3) .
C2B C3B S3B 118.7(3) .
C2B C3B S2B 123.4(3) .
S3B C3B S2B 117.9(2) .
C6B C4B C5B 113.3(5) .
C6B C4B S1B 104.7(4) .
C5B C4B S1B 112.1(4) .
C6B C4B H4B 108.9 .
C5B C4B H4B 108.7 .
S1B C4B H4B 109.0 .
C4B C5B H5BA 110.6 .
C4B C5B H5BB 109.8 .
H5BA C5B H5BB 109.4 .
C4B C5B H5BC 107.9 .
H5BA C5B H5BC 109.5 .
H5BB C5B H5BC 109.5 .
C4B C6B H6BA 109.6 .
C4B C6B H6BB 108.2 .
H6BA C6B H6BB 109.5 .
C4B C6B H6BC 110.6 .
H6BA C6B H6BC 109.5 .
H6BB C6B H6BC 109.4 .
C9B C7B C8B 113.4(4) .
C9B C7B S2B 112.7(3) .
C8B C7B S2B 104.9(3) .
C9B C7B H7B 109.0 .
C8B C7B H7B 107.9 .
S2B C7B H7B 108.7 .
C7B C8B H8BA 109.5 .
C7B C8B H8BB 111.2 .
H8BA C8B H8BB 109.5 .
C7B C8B H8BC 107.7 .
H8BA C8B H8BC 109.5 .
H8BB C8B H8BC 109.4 .
C7B C9B H9BA 110.2 .
C7B C9B H9BB 108.8 .
H9BA C9B H9BB 109.5 .
C7B C9B H9BC 109.4 .
H9BA C9B H9BC 109.4 .
H9BB C9B H9BC 109.5 .
C11B C10B C12B 112.2(4) .
C11B C10B S3B 111.4(4) .
C12B C10B S3B 105.8(3) .
C11B C10B H10B 109.0 .
C12B C10B H10B 108.5 .
S3B C10B H10B 109.9 .
C10B C11B H11A 110.6 .
C10B C11B H11B 108.0 .
H11A C11B H11B 109.5 .
C10B C11B H11C 109.7 .
H11A C11B H11C 109.4 .
H11B C11B H11C 109.5 .
C10B C12B H12A 111.3 .
C10B C12B H12B 109.6 .
H12A C12B H12B 109.5 .
C10B C12B H12C 107.5 .
H12A C12B H12C 109.5 .
H12B C12B H12C 109.4 .
C2A S1A C4A 102.9(2) .
C2A S1A Ag1 104.42(14) .
C4A S1A Ag1 105.05(15) .
C2A S1A Ag2 101.74(14) .
C4A S1A Ag2 114.54(15) .
Ag1 S1A Ag2 125.42(4) .
C3A S2A C7A 102.9(2) .
C3A S2A Ag2 105.49(15) .
C7A S2A Ag2 105.37(16) .
C3A S3A C10A 107.0(2) .
C1A C1A C2A 175.5(6) 2_657
C3A C2A C1A 121.7(4) .
C3A C2A S1A 125.3(3) .
C1A C2A S1A 113.0(3) .
C2A C3A S3A 117.4(3) .
C2A C3A S2A 123.1(3) .
S3A C3A S2A 119.4(3) .
C6A C4A C5A 114.3(4) .
C6A C4A S1A 110.4(3) .
C5A C4A S1A 106.3(3) .
C6A C4A H4A 108.2 .
C5A C4A H4A 108.2 .
S1A C4A H4A 109.3 .
C4A C5A H5AA 110.2 .
C4A C5A H5AB 107.3 .
H5AA C5A H5AB 109.4 .
C4A C5A H5AC 110.8 .
H5AA C5A H5AC 109.5 .
H5AB C5A H5AC 109.5 .
C4A C6A H6AA 111.0 .
C4A C6A H6AB 110.1 .
H6AA C6A H6AB 109.5 .
C4A C6A H6AC 107.3 .
H6AA C6A H6AC 109.4 .
H6AB C6A H6AC 109.4 .
C9A C7A C8A 114.1(5) .
C9A C7A S2A 112.0(3) .
C8A C7A S2A 105.1(4) .
C9A C7A H7A 108.7 .
C8A C7A H7A 108.3 .
S2A C7A H7A 108.6 .
C7A C8A H8AA 109.7 .
C7A C8A H8AB 110.6 .
H8AA C8A H8AB 109.5 .
C7A C8A H8AC 108.0 .
H8AA C8A H8AC 109.5 .
H8AB C8A H8AC 109.5 .
C7A C9A H9AA 109.8 .
C7A C9A H9AB 108.4 .
H9AA C9A H9AB 109.4 .
C7A C9A H9AC 110.3 .
H9AA C9A H9AC 109.5 .
H9AB C9A H9AC 109.4 .
C11A C10A C12A 111.7(4) .
C11A C10A S3A 112.7(3) .
C12A C10A S3A 104.2(3) .
C11A C10A H10A 109.7 .
C12A C10A H10A 109.0 .
S3A C10A H10A 109.3 .
C10A C11A H11D 109.6 .
C10A C11A H11E 110.0 .
H11D C11A H11E 109.4 .
C10A C11A H11F 108.9 .
H11D C11A H11F 109.5 .
H11E C11A H11F 109.4 .
C10A C12A H12D 110.0 .
C10A C12A H12E 109.1 .
H12D C12A H12E 109.5 .
C10A C12A H12F 109.3 .
H12D C12A H12F 109.5 .
H12E C12A H12F 109.5 .
O2C S1C O3C 115.5(2) .
O2C S1C O1C 114.3(2) .
O3C S1C O1C 114.6(2) .
O2C S1C C1C 104.6(3) .
O3C S1C C1C 103.1(3) .
O1C S1C C1C 102.4(3) .
S1C O1C Ag2 136.3(2) .
S1C O3C Ag1 147.1(2) .
F1C C1C F3C 106.3(5) .
F1C C1C F2C 108.3(5) .
F3C C1C F2C 107.3(5) .
F1C C1C S1C 112.3(4) .
F3C C1C S1C 112.1(4) .
F2C C1C S1C 110.3(4) .
O1D S1D O2D 115.1(3) .
O1D S1D O3D 112.8(2) .
O2D S1D O3D 115.1(3) .
O1D S1D C1D 107.0(4) .
O2D S1D C1D 102.6(3) .
O3D S1D C1D 102.5(3) .
S1D O3D Ag2 119.4(2) .
F1D C1D F3D 107.8(8) .
F1D C1D F2D 108.5(7) .
F3D C1D F2D 107.2(7) .
F1D C1D S1D 110.5(6) .
F3D C1D S1D 111.6(6) .
F2D C1D S1D 111.1(6) .

loop_
_geom_bond_atom_site_label_1
_geom_bond_atom_site_label_2
_geom_bond_distance
_geom_bond_site_symmetry_2
Ag1 O3C 2.386(4) .
Ag1 S1B 2.5393(12) .
Ag1 S1A 2.5395(11) .
Ag1 S2B 2.5570(11) .
Ag2 O3D 2.230(4) .
Ag2 O1C 2.428(3) .
Ag2 S2A 2.5196(12) .
Ag2 S1A 2.6218(11) .
S1B C2B 1.784(4) .
S1B C4B 1.839(5) .
S2B C3B 1.767(4) .
S2B C7B 1.841(4) .
S3B C3B 1.766(4) .
S3B C10B 1.827(5) .
C1B C1B 1.204(9) 2_667
C1B C2B 1.422(6) .
C2B C3B 1.355(6) .
C4B C6B 1.517(8) .
C4B C5B 1.522(8) .
C4B H4B 0.9605 .
C5B H5BA 0.9604 .
C5B H5BB 0.9605 .
C5B H5BC 0.9605 .
C6B H6BA 0.9604 .
C6B H6BB 0.9604 .
C6B H6BC 0.9598 .
C7B C9B 1.522(7) .
C7B C8B 1.523(7) .
C7B H7B 0.9604 .
C8B H8BA 0.9598 .
C8B H8BB 0.9604 .
C8B H8BC 0.9604 .
C9B H9BA 0.9599 .
C9B H9BB 0.9604 .
C9B H9BC 0.9605 .
C10B C11B 1.507(7) .
C10B C12B 1.514(7) .
C10B H10B 0.9604 .
C11B H11A 0.9604 .
C11B H11B 0.9603 .
C11B H11C 0.9606 .
C12B H12A 0.9603 .
C12B H12B 0.9598 .
C12B H12C 0.9604 .
S1A C2A 1.789(4) .
S1A C4A 1.850(5) .
S2A C3A 1.767(4) .
S2A C7A 1.854(5) .
S3A C3A 1.752(4) .
S3A C10A 1.839(5) .
C1A C1A 1.198(8) 2_657
C1A C2A 1.423(6) .
C2A C3A 1.364(6) .
C4A C6A 1.503(7) .
C4A C5A 1.522(6) .
C4A H4A 0.9597 .
C5A H5AA 0.9605 .
C5A H5AB 0.9598 .
C5A H5AC 0.9610 .
C6A H6AA 0.9606 .
C6A H6AB 0.9600 .
C6A H6AC 0.9597 .
C7A C9A 1.511(7) .
C7A C8A 1.522(7) .
C7A H7A 0.9601 .
C8A H8AA 0.9609 .
C8A H8AB 0.9606 .
C8A H8AC 0.9601 .
C9A H9AA 0.9609 .
C9A H9AB 0.9600 .
C9A H9AC 0.9598 .
C10A C11A 1.503(7) .
C10A C12A 1.526(7) .
C10A H10A 0.9601 .
C11A H11D 0.9604 .
C11A H11E 0.9601 .
C11A H11F 0.9598 .
C12A H12D 0.9604 .
C12A H12E 0.9610 .
C12A H12F 0.9600 .
S1C O2C 1.429(4) .
S1C O3C 1.438(4) .
S1C O1C 1.441(4) .
S1C C1C 1.804(6) .
F1C C1C 1.335(7) .
F2C C1C 1.350(7) .
F3C C1C 1.347(6) .
S1D O1D 1.406(4) .
S1D O2D 1.424(4) .
S1D O3D 1.448(4) .
S1D C1D 1.797(7) .
F1D C1D 1.304(8) .
F2D C1D 1.328(8) .
F3D C1D 1.312(10) .

loop_
_geom_torsion_atom_site_label_1
_geom_torsion_atom_site_label_2
_geom_torsion_atom_site_label_3
_geom_torsion_atom_site_label_4
_geom_torsion
_geom_torsion_site_symmetry_1
O3C Ag1 S1B C2B -88.54(19) .
S1A Ag1 S1B C2B 159.85(15) .
S2B Ag1 S1B C2B 18.27(15) .
O3C Ag1 S1B C4B 18.8(2) .
S1A Ag1 S1B C4B -92.9(2) .
S2B Ag1 S1B C4B 125.6(2) .
O3C Ag1 S2B C3B 105.06(18) .
S1B Ag1 S2B C3B -18.86(15) .
S1A Ag1 S2B C3B -142.40(15) .
O3C Ag1 S2B C7B -3.52(19) .
S1B Ag1 S2B C7B -127.44(16) .
S1A Ag1 S2B C7B 109.02(16) .
C1B C1B C2B C3B 167(5) 2_667
C1B C1B C2B S1B -16(5) 2_667
C4B S1B C2B C3B -127.5(4) .
Ag1 S1B C2B C3B -16.0(4) .
C4B S1B C2B C1B 55.7(4) .
Ag1 S1B C2B C1B 167.2(3) .
C1B C2B C3B S3B -5.0(6) .
S1B C2B C3B S3B 178.5(2) .
C1B C2B C3B S2B 175.2(3) .
S1B C2B C3B S2B -1.3(6) .
C10B S3B C3B C2B 128.1(4) .
C10B S3B C3B S2B -52.1(3) .
C7B S2B C3B C2B 129.7(4) .
Ag1 S2B C3B C2B 17.7(4) .
C7B S2B C3B S3B -50.1(3) .
Ag1 S2B C3B S3B -162.1(2) .
C2B S1B C4B C6B -174.7(4) .
Ag1 S1B C4B C6B 77.3(4) .
C2B S1B C4B C5B 62.1(4) .
Ag1 S1B C4B C5B -46.0(4) .
C3B S2B C7B C9B -52.6(4) .
Ag1 S2B C7B C9B 55.9(4) .
C3B S2B C7B C8B -176.5(3) .
Ag1 S2B C7B C8B -68.0(3) .
C3B S3B C10B C11B -59.6(4) .
C3B S3B C10B C12B 178.2(3) .
O3C Ag1 S1A C2A -125.45(18) .
S1B Ag1 S1A C2A 4.80(16) .
S2B Ag1 S1A C2A 115.57(15) .
O3C Ag1 S1A C4A 126.67(18) .
S1B Ag1 S1A C4A -103.08(15) .
S2B Ag1 S1A C4A 7.68(16) .
O3C Ag1 S1A Ag2 -9.31(11) .
S1B Ag1 S1A Ag2 120.94(5) .
S2B Ag1 S1A Ag2 -128.29(6) .
O3D Ag2 S1A C2A -144.72(19) .
O1C Ag2 S1A C2A 111.61(17) .
S2A Ag2 S1A C2A 11.83(15) .
O3D Ag2 S1A C4A -34.6(2) .
O1C Ag2 S1A C4A -138.23(18) .
S2A Ag2 S1A C4A 121.99(16) .
O3D Ag2 S1A Ag1 97.90(13) .
O1C Ag2 S1A Ag1 -5.76(10) .
S2A Ag2 S1A Ag1 -105.54(6) .
O3D Ag2 S2A C3A 135.8(2) .
O1C Ag2 S2A C3A -100.86(18) .
S1A Ag2 S2A C3A -13.74(15) .
O3D Ag2 S2A C7A 27.3(2) .
O1C Ag2 S2A C7A 150.69(19) .
S1A Ag2 S2A C7A -122.19(17) .
C1A C1A C2A C3A 179(100) 2_657
C1A C1A C2A S1A -2(8) 2_657
C4A S1A C2A C3A -127.2(4) .
Ag1 S1A C2A C3A 123.3(4) .
Ag2 S1A C2A C3A -8.4(4) .
C4A S1A C2A C1A 53.7(4) .
Ag1 S1A C2A C1A -55.8(3) .
Ag2 S1A C2A C1A 172.6(3) .
C1A C2A C3A S3A -7.0(6) .
S1A C2A C3A S3A 174.0(2) .
C1A C2A C3A S2A 174.7(3) .
S1A C2A C3A S2A -4.3(6) .
C10A S3A C3A C2A 143.2(4) .
C10A S3A C3A S2A -38.4(3) .
C7A S2A C3A C2A 125.1(4) .
Ag2 S2A C3A C2A 14.9(4) .
C7A S2A C3A S3A -53.2(3) .
Ag2 S2A C3A S3A -163.4(2) .
C2A S1A C4A C6A 65.8(4) .
Ag1 S1A C4A C6A 174.8(3) .
Ag2 S1A C4A C6A -43.7(4) .
C2A S1A C4A C5A -169.7(3) .
Ag1 S1A C4A C5A -60.7(3) .
Ag2 S1A C4A C5A 80.8(3) .
C3A S2A C7A C9A -50.4(4) .
Ag2 S2A C7A C9A 59.9(4) .
C3A S2A C7A C8A -174.7(4) .
Ag2 S2A C7A C8A -64.4(4) .
C3A S3A C10A C11A -61.0(4) .
C3A S3A C10A C12A 177.7(3) .
O2C S1C O1C Ag2 165.1(3) .
O3C S1C O1C Ag2 -58.2(4) .
C1C S1C O1C Ag2 52.6(4) .
O3D Ag2 O1C S1C -80.3(4) .
S2A Ag2 O1C S1C 130.8(3) .
S1A Ag2 O1C S1C 49.5(3) .
O2C S1C O3C Ag1 150.4(4) .
O1C S1C O3C Ag1 14.2(6) .
C1C S1C O3C Ag1 -96.2(5) .
S1B Ag1 O3C S1C -111.9(5) .
S1A Ag1 O3C S1C 13.0(5) .
S2B Ag1 O3C S1C 155.7(5) .
O2C S1C C1C F1C -60.5(5) .
O3C S1C C1C F1C 178.3(4) .
O1C S1C C1C F1C 59.0(5) .
O2C S1C C1C F3C 59.0(5) .
O3C S1C C1C F3C -62.2(5) .
O1C S1C C1C F3C 178.5(4) .
O2C S1C C1C F2C 178.6(4) .
O3C S1C C1C F2C 57.4(4) .
O1C S1C C1C F2C -61.9(4) .
O1D S1D O3D Ag2 9.5(4) .
O2D S1D O3D Ag2 -125.3(3) .
C1D S1D O3D Ag2 124.2(4) .
O1C Ag2 O3D S1D 177.0(3) .
S2A Ag2 O3D S1D -60.2(4) .
S1A Ag2 O3D S1D 79.4(3) .
O1D S1D C1D F1D 59.7(8) .
O2D S1D C1D F1D -178.8(7) .
O3D S1D C1D F1D -59.2(8) .
O1D S1D C1D F3D 179.7(5) .
O2D S1D C1D F3D -58.8(6) .
O3D S1D C1D F3D 60.8(5) .
O1D S1D C1D F2D -60.8(7) .
O2D S1D C1D F2D 60.8(7) .
O3D S1D C1D F2D -179.6(6) .
